data_2213232
loop_
_publ_author_name
'Fraser, Heidi L. '
'Badenock, Jeanese C. '
'Gribble, Gordon W.'
'Jasinski, Jerry P.'

_publ_section_title
;
 Azepinyl 2-bromo-1-methyl-1<i>H</i>-indol-3-yl ketone
;
_journal_coeditor_code CI2349
_journal_issue 5
_journal_name_full 'Acta Crystallographica Section E'
_journal_page_first o2480
_journal_page_last o2481
_journal_paper_doi 10.1107/S1600536807018090
_journal_volume 63
_journal_year 2007
_chemical_formula_iupac 'C16 H19 Br N2 O'
_chemical_formula_moiety 'C16 H19 Br N2 O'
_chemical_formula_sum 'C16 H19 Br N2 O'
_chemical_formula_weight 335.24
_chemical_name_systematic
;
Azepinyl 2-bromo-1-methyl-1H-indol-3-yl ketone
;
_space_group_IT_number 2
_symmetry_cell_setting triclinic
_symmetry_space_group_name_Hall '-P 1'
_symmetry_space_group_name_H-M 'P -1'
_atom_sites_solution_hydrogens geom
_atom_sites_solution_primary direct
_atom_sites_solution_secondary difmap
_cell_angle_alpha 108.384(17)
_cell_angle_beta 97.601(16)
_cell_angle_gamma 100.395(13)
_cell_formula_units_Z 2
_cell_length_a 6.9348(9)
_cell_length_b 10.7030(19)
_cell_length_c 10.882(3)
_cell_measurement_reflns_used 25
_cell_measurement_temperature 296
_cell_measurement_theta_max 18.54
_cell_measurement_theta_min 12.94
_cell_volume 738.2(3)
_computing_cell_refinement 'MSC/AFC Diffractometer Control Software'
_computing_data_collection
;
MSC/AFC Diffractometer Control Software
(Molecular Structure Corporation, 1994)
;
_computing_data_reduction 'CrystalStructure (Rigaku/MSC, 2005)'
_computing_molecular_graphics 'ORTEP-3 (Farrugia, 1997)'
_computing_publication_material CrystalStructure
_computing_structure_refinement 'SHELXL97 (Sheldrick, 1997)'
_computing_structure_solution 'SIR92 (Altomare <i>et al.</i>,  1994)'
_diffrn_ambient_temperature 296
_diffrn_measured_fraction_theta_full 1.000
_diffrn_measured_fraction_theta_max 1.000
_diffrn_measurement_device_type 'Rigaku AFC-6S'
_diffrn_measurement_method \w/2\q
_diffrn_radiation_monochromator graphite
_diffrn_radiation_source 'normal-focus sealed tube'
_diffrn_radiation_type MoK\a
_diffrn_radiation_wavelength 0.71069
_diffrn_reflns_av_R_equivalents 0.0000
_diffrn_reflns_av_sigmaI/netI 0.1466
_diffrn_reflns_limit_h_max 8
_diffrn_reflns_limit_h_min -8
_diffrn_reflns_limit_k_max 13
_diffrn_reflns_limit_k_min 0
_diffrn_reflns_limit_l_max 13
_diffrn_reflns_limit_l_min -14
_diffrn_reflns_number 3376
_diffrn_reflns_theta_full 26.30
_diffrn_reflns_theta_max 27.48
_diffrn_reflns_theta_min 2.01
_diffrn_standards_decay_% -1.4
_diffrn_standards_interval_count 150
_diffrn_standards_number 3
_exptl_absorpt_coefficient_mu 2.782
_exptl_absorpt_correction_T_max 0.4891
_exptl_absorpt_correction_T_min 0.3369
_exptl_absorpt_correction_type psi-scan
_exptl_absorpt_process_details '(North <i>et al.</i>,  1968)'
_exptl_crystal_colour colorless
_exptl_crystal_density_diffrn 1.508
_exptl_crystal_density_method 'not measured'
_exptl_crystal_description Prism
_exptl_crystal_F_000 344
_exptl_crystal_size_max 0.50
_exptl_crystal_size_mid 0.40
_exptl_crystal_size_min 0.30
_refine_diff_density_max 0.751
_refine_diff_density_min -1.965
_refine_ls_extinction_method none
_refine_ls_goodness_of_fit_ref 0.995
_refine_ls_hydrogen_treatment refall
_refine_ls_matrix_type full
_refine_ls_number_parameters 182
_refine_ls_number_reflns 3376
_refine_ls_number_restraints 0
_refine_ls_restrained_S_all 0.995
_refine_ls_R_factor_all 0.1989
_refine_ls_R_factor_gt 0.0727
_refine_ls_shift/su_max 0.001
_refine_ls_shift/su_mean 0.000
_refine_ls_structure_factor_coef Fsqd
_refine_ls_weighting_details 'calc w=1/[\s^2^(Fo^2^)+(0.13P)^2^] where P=(Fo^2^+2Fc^2^)/3'
_refine_ls_weighting_scheme calc
_refine_ls_wR_factor_gt 0.1755
_refine_ls_wR_factor_ref 0.2310
_reflns_number_gt 1471
_reflns_number_total 3376
_reflns_threshold_expression I>2\s(I)
_cod_data_source_file ci2349.cif
_cod_data_source_block I
_cod_depositor_comments
;
The following automatic conversions were performed:
'_symmetry_cell_setting' value 'Triclinic' changed to 'triclinic'
according to '/home/saulius/struct/CIF-dictionaries/cif_core.dic'
dictionary named 'cif_core.dic' version 2.4.1 from 2010-06-29.

Automatic conversion script
Id: cif_fix_enum 1527 2010-12-29 10:47:43Z saulius 

The following automatic conversions were performed:

'_symmetry_cell_setting' value 'Triclinic' changed to 'triclinic'
according to /home/saulius/struct/CIF-dictionaries/cif_core.dic
dictionary named 'cif_core.dic' version 2.4.1 from 2010-06-29.

Automatic conversion script
Id: cif_fix_values 1715 2011-07-08 13:25:40Z adriana 
;
_cod_original_cell_volume 738.3(3)
_cod_database_code 2213232
_cod_database_fobs_code 2213232

loop_
_symmetry_equiv_pos_as_xyz
'x, y, z'
'-x, -y, -z'

loop_
_atom_site_type_symbol
_atom_site_label
_atom_site_fract_x
_atom_site_fract_y
_atom_site_fract_z
_atom_site_U_iso_or_equiv
_atom_site_adp_type
_atom_site_calc_flag
_atom_site_refinement_flags
_atom_site_occupancy
Br Br1 0.23455(13) 0.15471(9) 0.51437(8) 0.0537(4) Uani d . 1
O O1 0.4744(7) 0.3566(6) 0.8708(5) 0.0478(14) Uani d . 1
N N1 0.2500(8) 0.4173(7) 0.5045(5) 0.0376(15) Uani d . 1
N N2 0.1542(8) 0.3544(5) 0.8885(5) 0.0275(12) Uani d . 1
C C2 0.2574(10) 0.3407(7) 0.5834(6) 0.0330(16) Uani d . 1
C C3 0.2807(9) 0.4183(7) 0.7136(6) 0.0307(15) Uani d . 1
C C4 0.2914(9) 0.5543(7) 0.7176(6) 0.0276(14) Uani d . 1
C C5 0.3193(10) 0.6775(8) 0.8191(8) 0.0374(17) Uani d . 1
H H1 0.3319 0.6823 0.9067 0.045 Uiso calc R 1
C C6 0.3277(12) 0.7931(8) 0.7863(9) 0.050(2) Uani d . 1
H H2 0.3507 0.8767 0.8533 0.060 Uiso calc R 1
C C7 0.3027(12) 0.7869(9) 0.6553(10) 0.053(2) Uani d . 1
H H3 0.3052 0.8662 0.6367 0.064 Uiso calc R 1
C C8 0.2744(11) 0.6662(9) 0.5527(9) 0.049(2) Uani d . 1
H H4 0.2597 0.6626 0.4654 0.058 Uiso calc R 1
C C9 0.2686(9) 0.5496(7) 0.5852(7) 0.0325(16) Uani d . 1
C C10 0.2196(11) 0.3679(9) 0.3591(7) 0.049(2) Uani d . 1
H H5 0.3470 0.3699 0.3333 0.059 Uiso calc R 1
H H6 0.1528 0.4251 0.3253 0.059 Uiso calc R 1
H H7 0.1392 0.2767 0.3238 0.059 Uiso calc R 1
C C11 0.3103(10) 0.3730(7) 0.8292(6) 0.0269(14) Uani d . 1
C C12 -0.0533(9) 0.3526(7) 0.8330(7) 0.0348(16) Uani d . 1
H H8 -0.0499 0.4079 0.7774 0.042 Uiso calc R 1
H H9 -0.1177 0.3922 0.9047 0.042 Uiso calc R 1
C C13 -0.1762(11) 0.2097(8) 0.7517(8) 0.047(2) Uani d . 1
H H10 -0.3137 0.2140 0.7266 0.057 Uiso calc R 1
H H11 -0.1262 0.1780 0.6710 0.057 Uiso calc R 1
C C14 -0.1755(13) 0.1055(8) 0.8199(8) 0.056(2) Uani d . 1
H H12 -0.2764 0.0237 0.7672 0.067 Uiso calc R 1
H H13 -0.2115 0.1406 0.9052 0.067 Uiso calc R 1
C C15 0.0296(13) 0.0693(8) 0.8403(8) 0.053(2) Uani d . 1
H H14 0.0072 -0.0228 0.8403 0.063 Uiso calc R 1
H H15 0.0908 0.0716 0.7656 0.063 Uiso calc R 1
C C16 0.1772(16) 0.1622(9) 0.9675(9) 0.064(3) Uani d . 1
H H16 0.1438 0.1338 1.0399 0.077 Uiso calc R 1
H H17 0.3105 0.1500 0.9585 0.077 Uiso calc R 1
C C17 0.1816(12) 0.3106(8) 1.0032(7) 0.0406(18) Uani d . 1
H H18 0.0768 0.3304 1.0520 0.049 Uiso calc R 1
H H19 0.3088 0.3628 1.0611 0.049 Uiso calc R 1

loop_
_atom_site_aniso_label
_atom_site_aniso_U_11
_atom_site_aniso_U_22
_atom_site_aniso_U_33
_atom_site_aniso_U_12
_atom_site_aniso_U_13
_atom_site_aniso_U_23
Br1 0.0546(6) 0.0505(5) 0.0450(5) 0.0070(4) 0.0179(4) 0.0017(3)
O1 0.028(3) 0.080(4) 0.046(3) 0.025(3) 0.006(2) 0.031(3)
N1 0.025(3) 0.066(4) 0.024(3) 0.008(3) 0.006(2) 0.020(3)
N2 0.021(3) 0.038(3) 0.022(3) 0.005(2) 0.004(2) 0.010(2)
C2 0.027(4) 0.044(4) 0.023(3) 0.003(3) 0.002(3) 0.009(3)
C3 0.019(3) 0.040(4) 0.030(3) 0.007(3) 0.009(3) 0.008(3)
C4 0.014(3) 0.043(4) 0.029(3) 0.006(3) 0.006(3) 0.017(3)
C5 0.019(4) 0.050(4) 0.045(4) 0.009(3) 0.003(3) 0.020(3)
C6 0.036(5) 0.043(5) 0.068(6) 0.012(4) -0.001(4) 0.019(4)
C7 0.038(5) 0.061(6) 0.076(6) 0.015(4) 0.011(4) 0.044(5)
C8 0.022(4) 0.078(6) 0.059(5) 0.010(4) 0.004(3) 0.044(5)
C9 0.015(3) 0.048(4) 0.036(4) 0.006(3) 0.005(3) 0.016(3)
C10 0.027(4) 0.088(6) 0.025(4) 0.007(4) 0.000(3) 0.017(4)
C11 0.031(4) 0.037(4) 0.015(3) 0.013(3) 0.007(3) 0.009(3)
C12 0.016(3) 0.055(4) 0.033(4) 0.009(3) 0.007(3) 0.014(3)
C13 0.021(4) 0.064(5) 0.046(4) 0.008(4) 0.011(3) 0.005(4)
C14 0.051(5) 0.048(5) 0.045(5) -0.012(4) 0.021(4) -0.008(4)
C15 0.061(6) 0.041(4) 0.051(5) 0.002(4) 0.015(4) 0.014(4)
C16 0.078(7) 0.061(6) 0.054(5) 0.001(5) -0.002(5) 0.036(5)
C17 0.044(4) 0.049(4) 0.027(4) 0.004(4) 0.006(3) 0.016(3)

loop_
_atom_type_symbol
_atom_type_description
_atom_type_scat_dispersion_real
_atom_type_scat_dispersion_imag
_atom_type_scat_source
C C 0.0033 0.0016 'International Tables Vol C Tables 4.2.6.8 and 6.1.1.4'
H H 0.0000 0.0000 'International Tables Vol C Tables 4.2.6.8 and 6.1.1.4'
O O 0.0106 0.0060 'International Tables Vol C Tables 4.2.6.8 and 6.1.1.4'
N N 0.0061 0.0033 'International Tables Vol C Tables 4.2.6.8 and 6.1.1.4'
Br Br -0.2901 2.4595 'International Tables Vol C Tables 4.2.6.8 and 6.1.1.4'

loop_
_geom_angle_atom_site_label_1
_geom_angle_atom_site_label_2
_geom_angle_atom_site_label_3
_geom_angle
C2 N1 C9 107.6(5)
C2 N1 C10 126.5(7)
C9 N1 C10 125.9(6)
C11 N2 C17 118.6(6)
C11 N2 C12 124.1(5)
C17 N2 C12 116.5(5)
N1 C2 C3 111.2(6)
N1 C2 Br1 121.9(5)
C3 C2 Br1 126.9(6)
C2 C3 C4 106.4(6)
C2 C3 C11 126.8(6)
C4 C3 C11 126.5(6)
C5 C4 C9 119.7(6)
C5 C4 C3 133.9(6)
C9 C4 C3 106.4(6)
C6 C5 C4 118.2(7)
C6 C5 H1 120.9
C4 C5 H1 120.9
C5 C6 C7 121.5(8)
C5 C6 H2 119.2
C7 C6 H2 119.2
C8 C7 C6 121.5(8)
C8 C7 H3 119.2
C6 C7 H3 119.2
C7 C8 C9 117.3(7)
C7 C8 H4 121.4
C9 C8 H4 121.4
N1 C9 C8 129.9(7)
N1 C9 C4 108.4(6)
C8 C9 C4 121.7(7)
N1 C10 H5 109.5
N1 C10 H6 109.5
H5 C10 H6 109.5
N1 C10 H7 109.5
H5 C10 H7 109.5
H6 C10 H7 109.5
O1 C11 N2 121.4(6)
O1 C11 C3 120.6(6)
N2 C11 C3 117.9(6)
N2 C12 C13 112.3(6)
N2 C12 H8 109.1
C13 C12 H8 109.1
N2 C12 H9 109.1
C13 C12 H9 109.1
H8 C12 H9 107.9
C14 C13 C12 115.7(6)
C14 C13 H10 108.4
C12 C13 H10 108.4
C14 C13 H11 108.4
C12 C13 H11 108.4
H10 C13 H11 107.4
C13 C14 C15 113.0(6)
C13 C14 H12 109.0
C15 C14 H12 109.0
C13 C14 H13 109.0
C15 C14 H13 109.0
H12 C14 H13 107.8
C16 C15 C14 115.1(7)
C16 C15 H14 108.5
C14 C15 H14 108.5
C16 C15 H15 108.5
C14 C15 H15 108.5
H14 C15 H15 107.5
C17 C16 C15 115.1(7)
C17 C16 H16 108.5
C15 C16 H16 108.5
C17 C16 H17 108.5
C15 C16 H17 108.5
H16 C16 H17 107.5
N2 C17 C16 113.7(6)
N2 C17 H18 108.8
C16 C17 H18 108.8
N2 C17 H19 108.8
C16 C17 H19 108.8
H18 C17 H19 107.7

loop_
_geom_bond_atom_site_label_1
_geom_bond_atom_site_label_2
_geom_bond_distance
Br1 C2 1.861(7)
O1 C11 1.232(8)
N1 C2 1.363(9)
N1 C9 1.383(9)
N1 C10 1.474(8)
N2 C11 1.348(8)
N2 C17 1.467(9)
N2 C12 1.479(8)
C2 C3 1.368(9)
C3 C4 1.431(10)
C3 C11 1.487(9)
C4 C5 1.389(10)
C4 C9 1.413(9)
C5 C6 1.385(11)
C5 H1 0.93
C6 C7 1.392(12)
C6 H2 0.93
C7 C8 1.376(12)
C7 H3 0.93
C8 C9 1.396(11)
C8 H4 0.93
C10 H5 0.96
C10 H6 0.96
C10 H7 0.96
C12 C13 1.525(10)
C12 H8 0.97
C12 H9 0.97
C13 C14 1.522(12)
C13 H10 0.97
C13 H11 0.97
C14 C15 1.547(12)
C14 H12 0.97
C14 H13 0.97
C15 C16 1.530(12)
C15 H14 0.97
C15 H15 0.97
C16 C17 1.506(12)
C16 H16 0.97
C16 H17 0.97
C17 H18 0.97
C17 H19 0.97

loop_
_cod_related_entry_id
_cod_related_entry_database
_cod_related_entry_code
1 ChemSpider 21124825
